data_4069236
loop_
_publ_author_name
'Dubarle Offner, Julien'
'Fr\"ohlich, Roland'
'Kataeva, Olga'
'Rose-Munch, Fran\,coise'
'Rose, Eric'
'D\"otz, Karl Heinz'

_publ_section_title
;
 Heterobimetallic Cr&#x2212;Mn Complexes of Fused Arenes:
 Chromium-Templated Benzannulation of a Cymanthrene-Type Metal Carbene and
 Haptotropic Metal Migration along a Dibenzo[c,e]indene Platform&#x2020;
;
_journal_issue 10
_journal_name_full Organometallics
_journal_page_first 3004
_journal_paper_doi 10.1021/om900090q
_journal_volume 28
_journal_year 2009
_chemical_formula_sum 'C35 H37 Cl2 Cr Mn O8 Si'
_chemical_formula_weight 791.58
_chemical_name_systematic
; 
 ? 
;
_space_group_IT_number 14
_symmetry_cell_setting monoclinic
_symmetry_space_group_name_Hall '-P 2ybc'
_symmetry_space_group_name_H-M 'P 1 21/c 1'
_atom_sites_solution_hydrogens geom
_atom_sites_solution_primary direct
_atom_sites_solution_secondary difmap
_audit_creation_method SHELXL-97
_cell_angle_alpha 90.00
_cell_angle_beta 111.194(1)
_cell_angle_gamma 90.00
_cell_formula_units_Z 4
_cell_length_a 14.3645(2)
_cell_length_b 14.1696(2)
_cell_length_c 19.2953(4)
_cell_measurement_reflns_used 8154
_cell_measurement_temperature 198(2)
_cell_measurement_theta_max 27.88
_cell_measurement_theta_min 0.41
_cell_volume 3661.71(11)
_computing_cell_refinement 'Collect (Nonius B.V., 1998)'
_computing_data_collection 'Collect (Nonius B.V., 1998)'
_computing_data_reduction 'Denzo-SMN (Otwinowski & Minor, 1997)'
_computing_publication_material 'SHELXL-97 (Sheldrick, 1997)'
_computing_structure_refinement 'SHELXL-97 (Sheldrick, 1997)'
_computing_structure_solution 'SHELXS-97 (Sheldrick, 1990)'
_diffrn_ambient_temperature 198(2)
_diffrn_measured_fraction_theta_full 0.999
_diffrn_measured_fraction_theta_max 0.999
_diffrn_measurement_device_type 'Nonius KappaCCD'
_diffrn_measurement_method '\w and \f scans'
_diffrn_radiation_monochromator graphite
_diffrn_radiation_source 'rotating anode Nonius FR591'
_diffrn_radiation_type MoK\a
_diffrn_radiation_wavelength 0.71073
_diffrn_reflns_av_R_equivalents 0.0683
_diffrn_reflns_av_sigmaI/netI 0.0779
_diffrn_reflns_limit_h_max 17
_diffrn_reflns_limit_h_min -17
_diffrn_reflns_limit_k_max 17
_diffrn_reflns_limit_k_min -16
_diffrn_reflns_limit_l_max 20
_diffrn_reflns_limit_l_min -24
_diffrn_reflns_number 24362
_diffrn_reflns_theta_full 26.30
_diffrn_reflns_theta_max 26.30
_diffrn_reflns_theta_min 1.83
_exptl_absorpt_coefficient_mu 0.869
_exptl_absorpt_correction_T_max 0.9182
_exptl_absorpt_correction_T_min 0.8807
_exptl_absorpt_correction_type multi-scan
_exptl_absorpt_process_details 'SORTAV (Blessing, 1995 & 1997)'
_exptl_crystal_colour orange
_exptl_crystal_density_diffrn 1.436
_exptl_crystal_density_method 'not measured'
_exptl_crystal_description block
_exptl_crystal_F_000 1632
_exptl_crystal_size_max 0.15
_exptl_crystal_size_mid 0.15
_exptl_crystal_size_min 0.10
_refine_diff_density_max 0.689
_refine_diff_density_min -0.674
_refine_diff_density_rms 0.067
_refine_ls_extinction_method none
_refine_ls_goodness_of_fit_ref 1.019
_refine_ls_hydrogen_treatment riding
_refine_ls_matrix_type full
_refine_ls_number_parameters 441
_refine_ls_number_reflns 7414
_refine_ls_number_restraints 0
_refine_ls_restrained_S_all 1.019
_refine_ls_R_factor_all 0.0932
_refine_ls_R_factor_gt 0.0491
_refine_ls_shift/su_max 0.001
_refine_ls_shift/su_mean 0.000
_refine_ls_structure_factor_coef Fsqd
_refine_ls_weighting_details 'calc w=1/[\s^2^(Fo^2^)+(0.0514P)^2^+1.8009P] where P=(Fo^2^+2Fc^2^)/3'
_refine_ls_weighting_scheme calc
_refine_ls_wR_factor_gt 0.1060
_refine_ls_wR_factor_ref 0.1212
_reflns_number_gt 4891
_reflns_number_total 7414
_reflns_threshold_expression >2sigma(I)
_cod_data_source_file om900090q_si_004.cif
_cod_data_source_block fro3987
_cod_original_sg_symbol_H-M P21/c
_cod_database_code 4069236

loop_
_symmetry_equiv_pos_as_xyz
'x, y, z'
'-x, y+1/2, -z+1/2'
'-x, -y, -z'
'x, -y-1/2, z-1/2'

loop_
_atom_site_label
_atom_site_type_symbol
_atom_site_fract_x
_atom_site_fract_y
_atom_site_fract_z
_atom_site_U_iso_or_equiv
_atom_site_adp_type
_atom_site_occupancy
_atom_site_symmetry_multiplicity
_atom_site_calc_flag
_atom_site_refinement_flags
Mn Mn 0.21724(4) 0.66913(3) 0.29717(3) 0.03217(15) Uani 1 1 d .
Cr Cr 0.33391(4) 0.30578(3) 0.28496(3) 0.02716(14) Uani 1 1 d .
C1A C 0.3479(2) 0.5950(2) 0.36965(17) 0.0296(7) Uani 1 1 d .
C1 C 0.3701(3) 0.6924(2) 0.36757(19) 0.0368(8) Uani 1 1 d .
H1 H 0.3904 0.7345 0.4087 0.044 Uiso 1 1 calc R
C2 C 0.3564(3) 0.7152(2) 0.2936(2) 0.0429(9) Uani 1 1 d .
H2 H 0.3675 0.7756 0.2768 0.051 Uiso 1 1 calc R
C3 C 0.3237(3) 0.6345(2) 0.24818(19) 0.0353(8) Uani 1 1 d .
H3 H 0.3077 0.6314 0.1960 0.042 Uiso 1 1 calc R
C3A C 0.3192(2) 0.55789(19) 0.29595(17) 0.0278(7) Uani 1 1 d .
C4A C 0.2804(2) 0.46162(19) 0.28003(16) 0.0246(7) Uani 1 1 d .
C4 C 0.2472(2) 0.42122(19) 0.20724(16) 0.0260(7) Uani 1 1 d .
C5 C 0.1907(2) 0.33730(19) 0.19105(17) 0.0287(7) Uani 1 1 d .
C6 C 0.1664(2) 0.2923(2) 0.24808(18) 0.0309(7) Uani 1 1 d .
C7 C 0.2038(2) 0.32939(19) 0.32068(17) 0.0288(7) Uani 1 1 d .
C7A C 0.2674(2) 0.41041(19) 0.33992(16) 0.0250(7) Uani 1 1 d .
C8A C 0.3165(2) 0.4433(2) 0.41784(16) 0.0276(7) Uani 1 1 d .
C8 C 0.3327(3) 0.3832(2) 0.47924(17) 0.0357(8) Uani 1 1 d .
H8 H 0.3090 0.3200 0.4711 0.043 Uiso 1 1 calc R
C9 C 0.3820(3) 0.4142(2) 0.55061(18) 0.0425(9) Uani 1 1 d .
H9 H 0.3936 0.3720 0.5911 0.051 Uiso 1 1 calc R
C10 C 0.4148(3) 0.5064(3) 0.56384(19) 0.0439(9) Uani 1 1 d .
H10 H 0.4469 0.5281 0.6134 0.053 Uiso 1 1 calc R
C11 C 0.4012(3) 0.5667(2) 0.50535(18) 0.0376(8) Uani 1 1 d .
H11 H 0.4241 0.6300 0.5146 0.045 Uiso 1 1 calc R
C11A C 0.3537(2) 0.5355(2) 0.43237(17) 0.0292(7) Uani 1 1 d .
O41 O 0.26234(15) 0.47047(13) 0.15110(10) 0.0282(5) Uani 1 1 d .
Si42 Si 0.34492(7) 0.46799(6) 0.10752(5) 0.0312(2) Uani 1 1 d .
C43 C 0.4604(3) 0.5315(3) 0.1633(2) 0.0472(9) Uani 1 1 d .
H43A H 0.4469 0.5994 0.1618 0.071 Uiso 1 1 calc R
H43B H 0.5125 0.5193 0.1429 0.071 Uiso 1 1 calc R
H43C H 0.4830 0.5095 0.2149 0.071 Uiso 1 1 calc R
C44 C 0.3794(3) 0.3459(2) 0.09117(19) 0.0420(9) Uani 1 1 d .
H44A H 0.4057 0.3121 0.1386 0.063 Uiso 1 1 calc R
H44B H 0.4306 0.3482 0.0687 0.063 Uiso 1 1 calc R
H44C H 0.3203 0.3131 0.0576 0.063 Uiso 1 1 calc R
C45 C 0.2785(3) 0.5303(2) 0.01656(18) 0.0391(8) Uani 1 1 d .
C46 C 0.2501(3) 0.6310(3) 0.0304(2) 0.0611(12) Uani 1 1 d .
H46A H 0.3103 0.6654 0.0607 0.092 Uiso 1 1 calc R
H46B H 0.2032 0.6286 0.0567 0.092 Uiso 1 1 calc R
H46C H 0.2187 0.6634 -0.0172 0.092 Uiso 1 1 calc R
C47 C 0.3488(3) 0.5340(3) -0.0272(2) 0.0566(11) Uani 1 1 d .
H47A H 0.3156 0.5669 -0.0744 0.085 Uiso 1 1 calc R
H47B H 0.3657 0.4696 -0.0371 0.085 Uiso 1 1 calc R
H47C H 0.4099 0.5678 0.0019 0.085 Uiso 1 1 calc R
C48 C 0.1831(3) 0.4775(3) -0.0293(2) 0.0565(11) Uani 1 1 d .
H48A H 0.1526 0.5082 -0.0778 0.085 Uiso 1 1 calc R
H48B H 0.1361 0.4787 -0.0030 0.085 Uiso 1 1 calc R
H48C H 0.1995 0.4120 -0.0364 0.085 Uiso 1 1 calc R
C51 C 0.1456(3) 0.3034(2) 0.11169(18) 0.0384(8) Uani 1 1 d .
H51A H 0.1431 0.2336 0.1108 0.046 Uiso 1 1 calc R
H51B H 0.1880 0.3239 0.0838 0.046 Uiso 1 1 calc R
C52 C 0.0398(3) 0.3433(3) 0.0743(2) 0.0562(11) Uani 1 1 d .
H52A H -0.0028 0.3206 0.1006 0.084 Uiso 1 1 calc R
H52B H 0.0123 0.3223 0.0224 0.084 Uiso 1 1 calc R
H52C H 0.0424 0.4124 0.0760 0.084 Uiso 1 1 calc R
C61 C 0.0970(3) 0.2072(2) 0.2336(2) 0.0434(9) Uani 1 1 d .
H61A H 0.0422 0.2225 0.2514 0.052 Uiso 1 1 calc R
H61B H 0.0668 0.1974 0.1793 0.052 Uiso 1 1 calc R
C62 C 0.1443(3) 0.1149(2) 0.2693(2) 0.0566(11) Uani 1 1 d .
H62A H 0.1945 0.0954 0.2488 0.085 Uiso 1 1 calc R
H62B H 0.0927 0.0662 0.2591 0.085 Uiso 1 1 calc R
H62C H 0.1762 0.1237 0.3232 0.085 Uiso 1 1 calc R
O71 O 0.17566(18) 0.28442(14) 0.37301(12) 0.0398(6) Uani 1 1 d .
C72 C 0.0992(3) 0.3346(3) 0.3902(2) 0.0581(11) Uani 1 1 d .
H72A H 0.1249 0.3962 0.4117 0.087 Uiso 1 1 calc R
H72B H 0.0799 0.2980 0.4260 0.087 Uiso 1 1 calc R
H72C H 0.0408 0.3436 0.3446 0.087 Uiso 1 1 calc R
C111 C 0.1181(3) 0.6357(2) 0.2131(2) 0.0470(9) Uani 1 1 d .
O111 O 0.0575(2) 0.6133(2) 0.15843(17) 0.0749(9) Uani 1 1 d .
C112 C 0.1514(3) 0.6332(3) 0.3558(2) 0.0502(10) Uani 1 1 d .
O112 O 0.1122(2) 0.6082(2) 0.39476(18) 0.0846(11) Uani 1 1 d .
C113 C 0.1709(3) 0.7870(2) 0.2924(2) 0.0500(10) Uani 1 1 d .
O113 O 0.1415(3) 0.86281(19) 0.29021(18) 0.0850(11) Uani 1 1 d .
C121 C 0.4002(3) 0.2448(2) 0.37251(19) 0.0396(9) Uani 1 1 d .
O121 O 0.4442(2) 0.20696(18) 0.42814(14) 0.0604(8) Uani 1 1 d .
C122 C 0.4574(3) 0.3363(2) 0.28591(18) 0.0358(8) Uani 1 1 d .
O122 O 0.5385(2) 0.35123(19) 0.28882(15) 0.0564(7) Uani 1 1 d .
C123 C 0.3424(3) 0.1980(2) 0.23546(17) 0.0353(8) Uani 1 1 d .
O123 O 0.3479(2) 0.13014(16) 0.20365(13) 0.0532(7) Uani 1 1 d .
C100 C 0.1989(5) 0.9465(4) 0.1043(5) 0.139(3) Uani 1 1 d .
H10A H 0.2352 0.9566 0.0700 0.167 Uiso 1 1 calc R
H10B H 0.2452 0.9631 0.1548 0.167 Uiso 1 1 calc R
Cl1 Cl 0.10328(15) 1.02257(10) 0.08092(9) 0.1290(7) Uani 1 1 d .
Cl2 Cl 0.17353(16) 0.83256(10) 0.10382(11) 0.1293(7) Uani 1 1 d .

loop_
_atom_site_aniso_label
_atom_site_aniso_U_11
_atom_site_aniso_U_22
_atom_site_aniso_U_33
_atom_site_aniso_U_23
_atom_site_aniso_U_13
_atom_site_aniso_U_12
Mn 0.0364(3) 0.0244(3) 0.0362(3) 0.00004(19) 0.0138(2) 0.0021(2)
Cr 0.0300(3) 0.0262(3) 0.0254(3) -0.00098(19) 0.0101(2) 0.0038(2)
C1A 0.0209(17) 0.0305(16) 0.0358(19) -0.0064(13) 0.0083(15) -0.0027(13)
C1 0.036(2) 0.0315(18) 0.043(2) -0.0087(14) 0.0140(17) -0.0088(14)
C2 0.050(2) 0.0292(18) 0.054(2) -0.0021(15) 0.025(2) -0.0137(15)
C3 0.043(2) 0.0315(17) 0.038(2) -0.0005(14) 0.0225(17) -0.0040(14)
C3A 0.0260(18) 0.0272(16) 0.0313(18) -0.0031(12) 0.0117(15) -0.0035(13)
C4A 0.0215(17) 0.0263(15) 0.0270(17) -0.0006(12) 0.0099(14) 0.0020(12)
C4 0.0218(17) 0.0290(16) 0.0280(17) 0.0019(12) 0.0102(14) 0.0057(12)
C5 0.0255(18) 0.0278(16) 0.0300(18) -0.0022(12) 0.0065(14) 0.0003(13)
C6 0.0261(19) 0.0271(16) 0.0369(19) -0.0016(13) 0.0082(15) -0.0028(13)
C7 0.0294(19) 0.0261(16) 0.0346(18) 0.0013(13) 0.0158(15) 0.0004(13)
C7A 0.0244(17) 0.0244(15) 0.0290(17) -0.0034(12) 0.0130(14) 0.0033(12)
C8A 0.0255(18) 0.0317(16) 0.0280(18) -0.0022(12) 0.0127(15) 0.0046(13)
C8 0.043(2) 0.0358(18) 0.0317(19) -0.0001(14) 0.0174(17) 0.0044(15)
C9 0.046(2) 0.055(2) 0.030(2) 0.0034(16) 0.0174(18) 0.0078(17)
C10 0.042(2) 0.063(2) 0.0246(19) -0.0094(16) 0.0091(17) 0.0035(18)
C11 0.032(2) 0.0449(19) 0.033(2) -0.0116(15) 0.0077(16) 0.0001(15)
C11A 0.0234(18) 0.0328(17) 0.0308(18) -0.0034(13) 0.0090(15) 0.0041(13)
O41 0.0316(13) 0.0308(11) 0.0238(11) 0.0028(8) 0.0120(10) 0.0009(9)
Si42 0.0333(5) 0.0349(5) 0.0271(5) 0.0002(4) 0.0130(4) 0.0009(4)
C43 0.037(2) 0.058(2) 0.047(2) -0.0033(17) 0.0169(19) -0.0087(17)
C44 0.044(2) 0.045(2) 0.041(2) 0.0000(15) 0.0203(18) 0.0081(16)
C45 0.048(2) 0.0430(19) 0.0282(19) 0.0054(14) 0.0154(17) 0.0048(16)
C46 0.079(3) 0.051(2) 0.049(2) 0.0114(18) 0.019(2) 0.019(2)
C47 0.069(3) 0.072(3) 0.038(2) 0.0137(18) 0.029(2) 0.007(2)
C48 0.055(3) 0.074(3) 0.034(2) 0.0111(18) 0.007(2) 0.001(2)
C51 0.038(2) 0.0403(19) 0.0328(19) -0.0069(14) 0.0076(16) -0.0068(15)
C52 0.037(2) 0.075(3) 0.043(2) 0.0006(19) -0.0014(19) -0.0051(19)
C61 0.047(2) 0.0373(19) 0.046(2) -0.0065(15) 0.0176(19) -0.0158(16)
C62 0.078(3) 0.035(2) 0.060(3) -0.0004(17) 0.029(2) -0.0143(19)
O71 0.0538(16) 0.0338(12) 0.0427(14) -0.0002(10) 0.0306(13) -0.0097(11)
C72 0.052(3) 0.070(3) 0.067(3) -0.009(2) 0.040(2) -0.017(2)
C111 0.047(3) 0.042(2) 0.052(3) -0.0087(17) 0.018(2) 0.0062(17)
O111 0.050(2) 0.093(2) 0.065(2) -0.0298(17) 0.0016(17) 0.0034(16)
C112 0.039(2) 0.061(2) 0.054(3) 0.0221(19) 0.020(2) 0.0225(18)
O112 0.059(2) 0.126(3) 0.085(2) 0.053(2) 0.0453(19) 0.0359(19)
C113 0.057(3) 0.039(2) 0.046(2) -0.0020(16) 0.010(2) 0.0069(18)
O113 0.104(3) 0.0338(16) 0.100(3) -0.0059(14) 0.017(2) 0.0256(16)
C121 0.052(2) 0.0377(19) 0.031(2) -0.0016(15) 0.0172(18) 0.0134(16)
O121 0.082(2) 0.0640(17) 0.0331(15) 0.0129(12) 0.0183(15) 0.0365(15)
C122 0.036(2) 0.0394(18) 0.0320(19) -0.0054(14) 0.0124(17) 0.0076(15)
O122 0.0324(16) 0.0794(19) 0.0630(18) -0.0213(14) 0.0241(14) 0.0002(13)
C123 0.039(2) 0.0364(19) 0.0286(18) 0.0017(14) 0.0098(16) 0.0064(15)
O123 0.078(2) 0.0370(14) 0.0440(15) -0.0085(11) 0.0213(14) 0.0129(12)
C100 0.093(5) 0.068(4) 0.280(9) -0.016(5) 0.095(6) -0.008(3)
Cl1 0.1430(16) 0.0752(9) 0.1195(13) -0.0219(8) -0.0117(11) 0.0217(9)
Cl2 0.1674(18) 0.0588(8) 0.1623(16) 0.0091(8) 0.0604(14) 0.0014(9)

loop_
_atom_type_symbol
_atom_type_description
_atom_type_scat_dispersion_real
_atom_type_scat_dispersion_imag
_atom_type_scat_source
C C 0.0033 0.0016 'International Tables Vol C Tables 4.2.6.8 and 6.1.1.4'
H H 0.0000 0.0000 'International Tables Vol C Tables 4.2.6.8 and 6.1.1.4'
O O 0.0106 0.0060 'International Tables Vol C Tables 4.2.6.8 and 6.1.1.4'
Si Si 0.0817 0.0704 'International Tables Vol C Tables 4.2.6.8 and 6.1.1.4'
Cl Cl 0.1484 0.1585 'International Tables Vol C Tables 4.2.6.8 and 6.1.1.4'
Cr Cr 0.3209 0.6236 'International Tables Vol C Tables 4.2.6.8 and 6.1.1.4'
Mn Mn 0.3368 0.7283 'International Tables Vol C Tables 4.2.6.8 and 6.1.1.4'

loop_
_geom_angle_atom_site_label_1
_geom_angle_atom_site_label_2
_geom_angle_atom_site_label_3
_geom_angle
C113 Mn C112 91.50(17)
C113 Mn C111 92.33(16)
C112 Mn C111 93.90(18)
C113 Mn C3 120.47(16)
C112 Mn C3 147.62(14)
C111 Mn C3 90.03(15)
C113 Mn C2 92.79(16)
C112 Mn C2 145.55(16)
C111 Mn C2 120.03(16)
C3 Mn C2 38.84(12)
C113 Mn C1 99.53(15)
C112 Mn C1 107.26(16)
C111 Mn C1 155.31(15)
C3 Mn C1 65.28(13)
C2 Mn C1 38.37(13)
C113 Mn C3A 157.44(16)
C112 Mn C3A 108.36(13)
C111 Mn C3A 96.76(14)
C3 Mn C3A 39.29(11)
C2 Mn C3A 64.79(12)
C1 Mn C3A 64.96(12)
C113 Mn C1A 134.96(14)
C112 Mn C1A 89.24(14)
C111 Mn C1A 132.55(13)
C3 Mn C1A 65.17(12)
C2 Mn C1A 64.16(13)
C1 Mn C1A 38.46(11)
C3A Mn C1A 38.65(11)
C122 Cr C123 87.41(15)
C122 Cr C121 85.56(16)
C123 Cr C121 88.69(14)
C122 Cr C7A 114.90(12)
C123 Cr C7A 157.69(14)
C121 Cr C7A 92.55(12)
C122 Cr C7 151.74(12)
C123 Cr C7 120.43(13)
C121 Cr C7 90.02(14)
C7A Cr C7 37.34(10)
C122 Cr C5 124.57(13)
C123 Cr C5 87.65(13)
C121 Cr C5 149.40(15)
C7A Cr C5 79.99(11)
C7 Cr C5 66.09(11)
C122 Cr C6 161.38(13)
C123 Cr C6 91.68(13)
C121 Cr C6 113.02(14)
C7A Cr C6 67.36(11)
C7 Cr C6 36.51(11)
C5 Cr C6 36.83(11)
C122 Cr C4 97.81(13)
C123 Cr C4 112.45(12)
C121 Cr C4 158.66(12)
C7A Cr C4 66.84(10)
C7 Cr C4 77.02(11)
C5 Cr C4 36.47(10)
C6 Cr C4 65.42(11)
C122 Cr C4A 94.67(12)
C123 Cr C4A 148.64(12)
C121 Cr C4A 122.67(12)
C7A Cr C4A 36.55(10)
C7 Cr C4A 64.58(10)
C5 Cr C4A 65.47(10)
C6 Cr C4A 76.64(10)
C4 Cr C4A 36.23(10)
C1 C1A C3A 108.4(3)
C1 C1A C11A 129.9(3)
C3A C1A C11A 121.6(3)
C1 C1A Mn 70.18(18)
C3A C1A Mn 70.42(17)
C11A C1A Mn 126.5(2)
C2 C1 C1A 107.5(3)
C2 C1 Mn 70.0(2)
C1A C1 Mn 71.37(18)
C1 C2 C3 109.7(3)
C1 C2 Mn 71.6(2)
C3 C2 Mn 70.52(19)
C2 C3 C3A 107.1(3)
C2 C3 Mn 70.6(2)
C3A C3 Mn 71.55(18)
C1A C3A C3 107.2(2)
C1A C3A C4A 120.1(3)
C3 C3A C4A 132.1(3)
C1A C3A Mn 70.93(17)
C3 C3A Mn 69.15(17)
C4A C3A Mn 118.3(2)
C4 C4A C7A 119.7(3)
C4 C4A C3A 123.1(3)
C7A C4A C3A 117.0(3)
C4 C4A Cr 69.41(15)
C7A C4A Cr 67.91(15)
C3A C4A Cr 141.3(2)
O41 C4 C5 119.8(3)
O41 C4 C4A 118.7(2)
C5 C4 C4A 121.1(3)
O41 C4 Cr 133.2(2)
C5 C4 Cr 70.85(16)
C4A C4 Cr 74.36(16)
C4 C5 C6 119.4(3)
C4 C5 C51 119.7(3)
C6 C5 C51 120.5(3)
C4 C5 Cr 72.68(17)
C6 C5 Cr 72.25(18)
C51 C5 Cr 133.5(2)
C7 C6 C5 119.3(3)
C7 C6 C61 117.8(3)
C5 C6 C61 122.8(3)
C7 C6 Cr 70.99(18)
C5 C6 Cr 70.92(18)
C61 C6 Cr 132.6(2)
O71 C7 C6 116.7(3)
O71 C7 C7A 120.8(3)
C6 C7 C7A 122.5(3)
O71 C7 Cr 131.1(2)
C6 C7 Cr 72.50(18)
C7A C7 Cr 70.97(17)
C7 C7A C4A 117.0(3)
C7 C7A C8A 122.7(3)
C4A C7A C8A 120.3(3)
C7 C7A Cr 71.69(16)
C4A C7A Cr 75.53(16)
C8A C7A Cr 124.2(2)
C11A C8A C8 117.5(3)
C11A C8A C7A 120.1(3)
C8 C8A C7A 122.3(3)
C9 C8 C8A 121.2(3)
C8 C9 C10 120.4(3)
C11 C10 C9 120.0(3)
C10 C11 C11A 120.3(3)
C11 C11A C8A 120.6(3)
C11 C11A C1A 121.1(3)
C8A C11A C1A 118.1(3)
C4 O41 Si42 136.53(19)
O41 Si42 C43 110.12(14)
O41 Si42 C44 112.56(13)
C43 Si42 C44 108.26(17)
O41 Si42 C45 104.14(14)
C43 Si42 C45 111.04(16)
C44 Si42 C45 110.72(15)
C48 C45 C47 109.2(3)
C48 C45 C46 108.4(3)
C47 C45 C46 109.5(3)
C48 C45 Si42 110.8(2)
C47 C45 Si42 108.5(2)
C46 C45 Si42 110.5(2)
C5 C51 C52 110.4(3)
C62 C61 C6 116.3(3)
C7 O71 C72 113.0(3)
O111 C111 Mn 177.4(4)
O112 C112 Mn 177.4(3)
O113 C113 Mn 179.2(3)
O121 C121 Cr 178.6(4)
O122 C122 Cr 176.1(3)
O123 C123 Cr 179.5(3)
Cl2 C100 Cl1 118.0(4)

loop_
_geom_bond_atom_site_label_1
_geom_bond_atom_site_label_2
_geom_bond_distance
Mn C113 1.787(4)
Mn C112 1.791(4)
Mn C111 1.792(4)
Mn C3 2.125(3)
Mn C2 2.127(3)
Mn C1 2.149(3)
Mn C3A 2.157(3)
Mn C1A 2.164(3)
Cr C122 1.820(4)
Cr C123 1.828(3)
Cr C121 1.829(3)
Cr C7A 2.229(3)
Cr C7 2.238(3)
Cr C5 2.240(3)
Cr C6 2.258(3)
Cr C4 2.264(3)
Cr C4A 2.329(3)
C1A C1 1.421(4)
C1A C3A 1.430(4)
C1A C11A 1.452(4)
C1 C2 1.405(5)
C2 C3 1.414(4)
C3 C3A 1.440(4)
C3A C4A 1.464(4)
C4A C4 1.430(4)
C4A C7A 1.432(4)
C4 O41 1.370(3)
C4 C5 1.409(4)
C5 C6 1.421(4)
C5 C51 1.509(4)
C6 C7 1.408(4)
C6 C61 1.523(4)
C7 O71 1.373(4)
C7 C7A 1.430(4)
C7A C8A 1.486(4)
C8A C11A 1.401(4)
C8A C8 1.409(4)
C8 C9 1.374(5)
C9 C10 1.382(5)
C10 C11 1.372(5)
C11 C11A 1.396(4)
O41 Si42 1.684(2)
Si42 C43 1.852(4)
Si42 C44 1.858(3)
Si42 C45 1.886(3)
C45 C48 1.530(5)
C45 C47 1.534(5)
C45 C46 1.535(5)
C51 C52 1.536(5)
C61 C62 1.519(5)
O71 C72 1.445(4)
C111 O111 1.144(4)
C112 O112 1.147(4)
C113 O113 1.150(4)
C121 O121 1.161(4)
C122 O122 1.165(4)
C123 O123 1.159(4)
C100 Cl2 1.654(5)
C100 Cl1 1.674(6)

loop_
_geom_torsion_atom_site_label_1
_geom_torsion_atom_site_label_2
_geom_torsion_atom_site_label_3
_geom_torsion_atom_site_label_4
_geom_torsion
C113 Mn C1A C1 -28.2(3)
C112 Mn C1A C1 -119.6(2)
C111 Mn C1A C1 145.8(2)
C3 Mn C1A C1 80.9(2)
C2 Mn C1A C1 37.74(19)
C3A Mn C1A C1 119.0(3)
C113 Mn C1A C3A -147.2(2)
C112 Mn C1A C3A 121.4(2)
C111 Mn C1A C3A 26.8(3)
C3 Mn C1A C3A -38.11(17)
C2 Mn C1A C3A -81.26(19)
C1 Mn C1A C3A -119.0(3)
C113 Mn C1A C11A 97.3(3)
C112 Mn C1A C11A 6.0(3)
C111 Mn C1A C11A -88.6(3)
C3 Mn C1A C11A -153.5(3)
C2 Mn C1A C11A 163.3(3)
C1 Mn C1A C11A 125.6(3)
C3A Mn C1A C11A -115.4(3)
C3A C1A C1 C2 -0.7(4)
C11A C1A C1 C2 177.5(3)
Mn C1A C1 C2 -61.0(2)
C3A C1A C1 Mn 60.3(2)
C11A C1A C1 Mn -121.5(3)
C113 Mn C1 C2 -82.4(2)
C112 Mn C1 C2 -177.0(2)
C111 Mn C1 C2 35.2(4)
C3 Mn C1 C2 36.87(18)
C3A Mn C1 C2 80.4(2)
C1A Mn C1 C2 117.5(3)
C113 Mn C1 C1A 160.2(2)
C112 Mn C1 C1A 65.6(2)
C111 Mn C1 C1A -82.2(4)
C3 Mn C1 C1A -80.6(2)
C2 Mn C1 C1A -117.5(3)
C3A Mn C1 C1A -37.08(18)
C1A C1 C2 C3 1.3(4)
Mn C1 C2 C3 -60.5(3)
C1A C1 C2 Mn 61.9(2)
C113 Mn C2 C1 101.9(2)
C112 Mn C2 C1 5.1(3)
C111 Mn C2 C1 -163.84(19)
C3 Mn C2 C1 -119.6(3)
C3A Mn C2 C1 -80.8(2)
C1A Mn C2 C1 -37.82(18)
C113 Mn C2 C3 -138.5(2)
C112 Mn C2 C3 124.7(3)
C111 Mn C2 C3 -44.2(3)
C1 Mn C2 C3 119.6(3)
C3A Mn C2 C3 38.80(19)
C1A Mn C2 C3 81.8(2)
C1 C2 C3 C3A -1.5(4)
Mn C2 C3 C3A -62.7(2)
C1 C2 C3 Mn 61.2(3)
C113 Mn C3 C2 50.2(3)
C112 Mn C3 C2 -119.8(3)
C111 Mn C3 C2 142.9(2)
C1 Mn C3 C2 -36.4(2)
C3A Mn C3 C2 -116.5(3)
C1A Mn C3 C2 -79.0(2)
C113 Mn C3 C3A 166.61(19)
C112 Mn C3 C3A -3.3(4)
C111 Mn C3 C3A -100.7(2)
C2 Mn C3 C3A 116.5(3)
C1 Mn C3 C3A 80.02(19)
C1A Mn C3 C3A 37.48(17)
C1 C1A C3A C3 -0.2(4)
C11A C1A C3A C3 -178.6(3)
Mn C1A C3A C3 59.9(2)
C1 C1A C3A C4A -172.5(3)
C11A C1A C3A C4A 9.2(5)
Mn C1A C3A C4A -112.3(3)
C1 C1A C3A Mn -60.1(2)
C11A C1A C3A Mn 121.5(3)
C2 C3 C3A C1A 1.0(4)
Mn C3 C3A C1A -61.1(2)
C2 C3 C3A C4A 172.0(3)
Mn C3 C3A C4A 109.9(3)
C2 C3 C3A Mn 62.1(2)
C113 Mn C3A C1A 86.5(4)
C112 Mn C3A C1A -64.1(2)
C111 Mn C3A C1A -160.5(2)
C3 Mn C3A C1A 117.8(3)
C2 Mn C3A C1A 79.5(2)
C1 Mn C3A C1A 36.90(18)
C113 Mn C3A C3 -31.3(4)
C112 Mn C3A C3 178.1(2)
C111 Mn C3A C3 81.7(2)
C2 Mn C3A C3 -38.35(19)
C1 Mn C3A C3 -80.9(2)
C1A Mn C3A C3 -117.8(3)
C113 Mn C3A C4A -158.8(3)
C112 Mn C3A C4A 50.6(3)
C111 Mn C3A C4A -45.8(3)
C3 Mn C3A C4A -127.5(3)
C2 Mn C3A C4A -165.9(3)
C1 Mn C3A C4A 151.6(3)
C1A Mn C3A C4A 114.7(3)
C1A C3A C4A C4 177.8(3)
C3 C3A C4A C4 7.8(5)
Mn C3A C4A C4 94.5(3)
C1A C3A C4A C7A 3.7(4)
C3 C3A C4A C7A -166.3(3)
Mn C3A C4A C7A -79.7(3)
C1A C3A C4A Cr -84.1(4)
C3 C3A C4A Cr 105.9(4)
Mn C3A C4A Cr -167.4(2)
C122 Cr C4A C4 96.84(19)
C123 Cr C4A C4 4.2(3)
C121 Cr C4A C4 -175.4(2)
C7A Cr C4A C4 -136.3(3)
C7 Cr C4A C4 -103.16(19)
C5 Cr C4A C4 -29.21(17)
C6 Cr C4A C4 -66.47(18)
C122 Cr C4A C7A -126.81(19)
C123 Cr C4A C7A 140.5(3)
C121 Cr C4A C7A -39.1(2)
C7 Cr C4A C7A 33.18(17)
C5 Cr C4A C7A 107.14(19)
C6 Cr C4A C7A 69.88(18)
C4 Cr C4A C7A 136.3(3)
C122 Cr C4A C3A -20.8(4)
C123 Cr C4A C3A -113.4(4)
C121 Cr C4A C3A 67.0(4)
C7A Cr C4A C3A 106.0(4)
C7 Cr C4A C3A 139.2(4)
C5 Cr C4A C3A -146.8(4)
C6 Cr C4A C3A 175.9(4)
C4 Cr C4A C3A -117.6(4)
C7A C4A C4 O41 -178.5(3)
C3A C4A C4 O41 7.4(4)
Cr C4A C4 O41 -131.1(3)
C7A C4A C4 C5 8.1(4)
C3A C4A C4 C5 -165.9(3)
Cr C4A C4 C5 55.5(2)
C7A C4A C4 Cr -47.4(2)
C3A C4A C4 Cr 138.6(3)
C122 Cr C4 O41 27.7(3)
C123 Cr C4 O41 -62.7(3)
C121 Cr C4 O41 125.6(4)
C7A Cr C4 O41 141.5(3)
C7 Cr C4 O41 179.5(3)
C5 Cr C4 O41 -113.4(3)
C6 Cr C4 O41 -143.8(3)
C4A Cr C4 O41 115.0(3)
C122 Cr C4 C5 141.09(19)
C123 Cr C4 C5 50.7(2)
C121 Cr C4 C5 -121.1(4)
C7A Cr C4 C5 -105.10(19)
C7 Cr C4 C5 -67.17(18)
C6 Cr C4 C5 -30.45(17)
C4A Cr C4 C5 -131.7(3)
C122 Cr C4 C4A -87.24(19)
C123 Cr C4 C4A -177.66(19)
C121 Cr C4 C4A 10.6(5)
C7A Cr C4 C4A 26.56(17)
C7 Cr C4 C4A 64.49(18)
C5 Cr C4 C4A 131.7(3)
C6 Cr C4 C4A 101.21(19)
O41 C4 C5 C6 -173.3(3)
C4A C4 C5 C6 0.0(4)
Cr C4 C5 C6 57.2(3)
O41 C4 C5 C51 -1.2(4)
C4A C4 C5 C51 172.1(3)
Cr C4 C5 C51 -130.7(3)
O41 C4 C5 Cr 129.6(3)
C4A C4 C5 Cr -57.1(3)
C122 Cr C5 C4 -49.1(2)
C123 Cr C5 C4 -134.3(2)
C121 Cr C5 C4 142.2(2)
C7A Cr C5 C4 64.34(18)
C7 Cr C5 C4 100.75(19)
C6 Cr C5 C4 129.7(3)
C4A Cr C5 C4 29.04(16)
C122 Cr C5 C6 -178.83(18)
C123 Cr C5 C6 95.94(19)
C121 Cr C5 C6 12.5(3)
C7A Cr C5 C6 -65.40(17)
C7 Cr C5 C6 -28.99(16)
C4 Cr C5 C6 -129.7(3)
C4A Cr C5 C6 -100.71(18)
C122 Cr C5 C51 65.7(3)
C123 Cr C5 C51 -19.6(3)
C121 Cr C5 C51 -103.0(4)
C7A Cr C5 C51 179.1(3)
C7 Cr C5 C51 -144.5(3)
C6 Cr C5 C51 -115.5(4)
C4 Cr C5 C51 114.8(4)
C4A Cr C5 C51 143.8(3)
C4 C5 C6 C7 -3.5(4)
C51 C5 C6 C7 -175.5(3)
Cr C5 C6 C7 53.9(3)
C4 C5 C6 C61 173.6(3)
C51 C5 C6 C61 1.6(5)
Cr C5 C6 C61 -129.0(3)
C4 C5 C6 Cr -57.4(3)
C51 C5 C6 Cr 130.6(3)
C122 Cr C6 C7 -128.8(4)
C123 Cr C6 C7 144.30(19)
C121 Cr C6 C7 55.0(2)
C7A Cr C6 C7 -27.82(16)
C5 Cr C6 C7 -131.9(2)
C4 Cr C6 C7 -101.70(18)
C4A Cr C6 C7 -65.12(17)
C122 Cr C6 C5 3.0(5)
C123 Cr C6 C5 -83.83(18)
C121 Cr C6 C5 -173.12(17)
C7A Cr C6 C5 104.04(18)
C7 Cr C6 C5 131.9(2)
C4 Cr C6 C5 30.17(16)
C4A Cr C6 C5 66.75(17)
C122 Cr C6 C61 120.4(4)
C123 Cr C6 C61 33.6(3)
C121 Cr C6 C61 -55.7(3)
C7A Cr C6 C61 -138.6(3)
C7 Cr C6 C61 -110.7(4)
C5 Cr C6 C61 117.4(4)
C4 Cr C6 C61 147.6(3)
C4A Cr C6 C61 -175.8(3)
C5 C6 C7 O71 178.3(3)
C61 C6 C7 O71 1.0(4)
Cr C6 C7 O71 -127.8(3)
C5 C6 C7 C7A -1.1(5)
C61 C6 C7 C7A -178.4(3)
Cr C6 C7 C7A 52.7(3)
C5 C6 C7 Cr -53.8(3)
C61 C6 C7 Cr 128.9(3)
C122 Cr C7 O71 -101.1(3)
C123 Cr C7 O71 68.0(3)
C121 Cr C7 O71 -20.5(3)
C7A Cr C7 O71 -114.7(3)
C5 Cr C7 O71 139.8(3)
C6 Cr C7 O71 110.5(3)
C4 Cr C7 O71 176.6(3)
C4A Cr C7 O71 -147.2(3)
C122 Cr C7 C6 148.3(3)
C123 Cr C7 C6 -42.6(2)
C121 Cr C7 C6 -131.06(19)
C7A Cr C7 C6 134.8(3)
C5 Cr C7 C6 29.23(16)
C4 Cr C7 C6 66.04(17)
C4A Cr C7 C6 102.25(19)
C122 Cr C7 C7A 13.6(3)
C123 Cr C7 C7A -177.32(17)
C121 Cr C7 C7A 94.19(19)
C5 Cr C7 C7A -105.52(18)
C6 Cr C7 C7A -134.8(3)
C4 Cr C7 C7A -68.71(17)
C4A Cr C7 C7A -32.51(16)
O71 C7 C7A C4A -170.5(3)
C6 C7 C7A C4A 9.0(4)
Cr C7 C7A C4A 62.3(2)
O71 C7 C7A C8A 7.8(4)
C6 C7 C7A C8A -172.8(3)
Cr C7 C7A C8A -119.4(3)
O71 C7 C7A Cr 127.2(3)
C6 C7 C7A Cr -53.4(3)
C4 C4A C7A C7 -12.2(4)
C3A C4A C7A C7 162.2(3)
Cr C4A C7A C7 -60.3(2)
C4 C4A C7A C8A 169.5(3)
C3A C4A C7A C8A -16.2(4)
Cr C4A C7A C8A 121.4(3)
C4 C4A C7A Cr 48.1(2)
C3A C4A C7A Cr -137.6(3)
C122 Cr C7A C7 -172.97(18)
C123 Cr C7A C7 6.1(4)
C121 Cr C7A C7 -86.7(2)
C5 Cr C7A C7 63.43(17)
C6 Cr C7A C7 27.24(17)
C4 Cr C7A C7 99.07(19)
C4A Cr C7A C7 125.4(2)
C122 Cr C7A C4A 61.6(2)
C123 Cr C7A C4A -119.3(3)
C121 Cr C7A C4A 147.9(2)
C7 Cr C7A C4A -125.4(2)
C5 Cr C7A C4A -61.98(17)
C6 Cr C7A C4A -98.17(19)
C4 Cr C7A C4A -26.34(17)
C122 Cr C7A C8A -55.4(3)
C123 Cr C7A C8A 123.6(3)
C121 Cr C7A C8A 30.9(3)
C7 Cr C7A C8A 117.5(3)
C5 Cr C7A C8A -179.0(3)
C6 Cr C7A C8A 144.8(3)
C4 Cr C7A C8A -143.4(3)
C4A Cr C7A C8A -117.1(3)
C7 C7A C8A C11A -161.6(3)
C4A C7A C8A C11A 16.6(4)
Cr C7A C8A C11A 109.3(3)
C7 C7A C8A C8 21.9(4)
C4A C7A C8A C8 -159.9(3)
Cr C7A C8A C8 -67.2(4)
C11A C8A C8 C9 0.7(5)
C7A C8A C8 C9 177.2(3)
C8A C8 C9 C10 1.6(5)
C8 C9 C10 C11 -2.2(5)
C9 C10 C11 C11A 0.3(5)
C10 C11 C11A C8A 2.0(5)
C10 C11 C11A C1A -173.4(3)
C8 C8A C11A C11 -2.5(5)
C7A C8A C11A C11 -179.1(3)
C8 C8A C11A C1A 173.1(3)
C7A C8A C11A C1A -3.6(4)
C1 C1A C11A C11 -11.6(5)
C3A C1A C11A C11 166.4(3)
Mn C1A C11A C11 -105.5(3)
C1 C1A C11A C8A 173.0(3)
C3A C1A C11A C8A -9.1(4)
Mn C1A C11A C8A 79.0(3)
C5 C4 O41 Si42 -86.5(3)
C4A C4 O41 Si42 100.0(3)
Cr C4 O41 Si42 4.7(4)
C4 O41 Si42 C43 -81.4(3)
C4 O41 Si42 C44 39.5(3)
C4 O41 Si42 C45 159.5(3)
O41 Si42 C45 C48 -61.5(3)
C43 Si42 C45 C48 -179.9(3)
C44 Si42 C45 C48 59.8(3)
O41 Si42 C45 C47 178.7(2)
C43 Si42 C45 C47 60.2(3)
C44 Si42 C45 C47 -60.1(3)
O41 Si42 C45 C46 58.7(3)
C43 Si42 C45 C46 -59.7(3)
C44 Si42 C45 C46 180.0(3)
C4 C5 C51 C52 -91.0(4)
C6 C5 C51 C52 81.0(4)
Cr C5 C51 C52 175.1(2)
C7 C6 C61 C62 -69.1(4)
C5 C6 C61 C62 113.7(4)
Cr C6 C61 C62 20.1(5)
C6 C7 O71 C72 -103.2(3)
C7A C7 O71 C72 76.3(4)
Cr C7 O71 C72 167.2(2)
